data_4129632
loop_
_publ_author_name
'Song, Liqiang'
'Zhu, Guili'
'Liu, Yongjiang'
'Liu, Bo'
'Qin, Song'

_publ_section_title
;
 Total Synthesis of Atisane-Type Diterpenoids: Application of Diels-Alder
 Cycloadditions of Podocarpane-Type Unmasked ortho-Benzoquinones.
;
_journal_issue 42
_journal_name_full 'Journal of the American Chemical Society'
_journal_page_first 13706
_journal_page_last 13714
_journal_paper_doi 10.1021/jacs.5b08958
_journal_volume 137
_journal_year 2015
_chemical_formula_moiety 'C27 H29 N O7'
_chemical_formula_sum 'C27 H31 N O8'
_chemical_formula_weight 497.53
_space_group_crystal_system triclinic
_space_group_IT_number 2
_space_group_name_Hall '-P 1'
_space_group_name_H-M_alt 'P -1'
_atom_sites_solution_hydrogens geom
_atom_sites_solution_primary direct
_audit_creation_date 2015-02-11
_audit_creation_method
;
Olex2 1.2
(compiled 2013.11.15 svn.r2834 for OlexSys, GUI svn.r4720)
;
_cell_angle_alpha 89.249(4)
_cell_angle_beta 79.724(4)
_cell_angle_gamma 79.991(4)
_cell_formula_units_Z 2
_cell_length_a 7.3411(4)
_cell_length_b 11.6358(6)
_cell_length_c 15.8361(8)
_cell_measurement_reflns_used 2935
_cell_measurement_temperature 293(2)
_cell_measurement_theta_max 27.2160
_cell_measurement_theta_min 3.1840
_cell_volume 1310.53(12)
_computing_cell_refinement
;
CrysAlisPro, Agilent Technologies,
Version 1.171.37.35 (release 13-08-2014 CrysAlis171 .NET)
(compiled Aug 13 2014,18:06:01)
;
_computing_data_collection
;
CrysAlisPro, Agilent Technologies,
Version 1.171.37.35 (release 13-08-2014 CrysAlis171 .NET)
(compiled Aug 13 2014,18:06:01)
;
_computing_data_reduction
;
CrysAlisPro, Agilent Technologies,
Version 1.171.37.35 (release 13-08-2014 CrysAlis171 .NET)
(compiled Aug 13 2014,18:06:01)
;
_computing_molecular_graphics 'Olex2 (Dolomanov et al., 2009)'
_computing_publication_material 'Olex2 (Dolomanov et al., 2009)'
_computing_structure_refinement 'ShelXL (Sheldrick, 2008)'
_computing_structure_solution 'ShelXS (Sheldrick, 2008)'
_diffrn_ambient_temperature 293.15
_diffrn_detector 'CCD plate'
_diffrn_detector_area_resol_mean 16.0874
_diffrn_detector_type Eos
_diffrn_measured_fraction_theta_full 0.997
_diffrn_measured_fraction_theta_max 0.998
_diffrn_measurement_device 'four-circle diffractometer'
_diffrn_measurement_device_type 'Xcalibur, Eos'
_diffrn_measurement_method '\w scans'
_diffrn_orient_matrix_UB_11 0.0593892000
_diffrn_orient_matrix_UB_12 -0.0304523000
_diffrn_orient_matrix_UB_13 -0.0359705000
_diffrn_orient_matrix_UB_21 0.0236091000
_diffrn_orient_matrix_UB_22 0.0534580000
_diffrn_orient_matrix_UB_23 -0.0166152000
_diffrn_orient_matrix_UB_31 0.0765498000
_diffrn_orient_matrix_UB_32 -0.0069165000
_diffrn_orient_matrix_UB_33 0.0224242000
_diffrn_radiation_monochromator graphite
_diffrn_radiation_probe x-ray
_diffrn_radiation_type MoK\a
_diffrn_radiation_wavelength 0.71073
_diffrn_reflns_av_R_equivalents 0.0239
_diffrn_reflns_av_unetI/netI 0.0435
_diffrn_reflns_Laue_measured_fraction_full 0.997
_diffrn_reflns_Laue_measured_fraction_max 0.998
_diffrn_reflns_limit_h_max 8
_diffrn_reflns_limit_h_min -9
_diffrn_reflns_limit_k_max 9
_diffrn_reflns_limit_k_min -14
_diffrn_reflns_limit_l_max 18
_diffrn_reflns_limit_l_min -19
_diffrn_reflns_number 10602
_diffrn_reflns_point_group_measured_fraction_full 0.997
_diffrn_reflns_point_group_measured_fraction_max 0.998
_diffrn_reflns_theta_full 25.242
_diffrn_reflns_theta_max 26.372
_diffrn_reflns_theta_min 3.097
_diffrn_source 'Enhance (Mo) X-ray Source'
_exptl_absorpt_coefficient_mu 0.093
_exptl_absorpt_correction_T_max 1.00000
_exptl_absorpt_correction_T_min 0.71538
_exptl_absorpt_correction_type multi-scan
_exptl_absorpt_process_details
;
CrysAlisPro, Agilent Technologies,
Version 1.171.37.35 (release 13-08-2014 CrysAlis171 .NET)
(compiled Aug 13 2014,18:06:01)
Empirical absorption correction using spherical harmonics,
 implemented in SCALE3 ABSPACK scaling algorithm.
;
_exptl_crystal_density_diffrn 1.261
_exptl_crystal_description
;
;
_exptl_crystal_F_000 528
_exptl_crystal_size_max 0.3
_exptl_crystal_size_mid 0.2
_exptl_crystal_size_min 0.2
_refine_diff_density_max 0.361
_refine_diff_density_min -0.202
_refine_diff_density_rms 0.057
_refine_ls_extinction_method none
_refine_ls_goodness_of_fit_ref 1.050
_refine_ls_hydrogen_treatment mixed
_refine_ls_matrix_type full
_refine_ls_number_parameters 320
_refine_ls_number_reflns 5357
_refine_ls_number_restraints 0
_refine_ls_restrained_S_all 1.050
_refine_ls_R_factor_all 0.0977
_refine_ls_R_factor_gt 0.0670
_refine_ls_shift/su_max 0.000
_refine_ls_shift/su_mean 0.000
_refine_ls_structure_factor_coef Fsqd
_refine_ls_weighting_details
;
 w=1/[\s^2^(Fo^2^)+(0.1176P)^2^]
 where P=(Fo^2^+2Fc^2^)/3
;
_refine_ls_weighting_scheme calc
_refine_ls_wR_factor_gt 0.1858
_refine_ls_wR_factor_ref 0.2088
_reflns_Friedel_coverage 0.000
_reflns_number_gt 3553
_reflns_number_total 5357
_reflns_threshold_expression 'I > 2\s(I)'
_cod_data_source_file ja5b08958_si_007.cif
_cod_data_source_block 150210_s2_lb_m
_cod_original_cell_volume 1310.54(11)
_cod_database_code 4129632
_shelxl_version_number 2013-2
_chemical_oxdiff_formula c40h60o7n1
_shelx_space_group_comment
;
The symmetry employed for this shelxl refinement is uniquely defined
by the following loop, which should always be used as a source of
symmetry information in preference to the above space-group names.
They are only intended as comments.
;
_shelx_estimated_absorpt_t_max 0.982
_shelx_estimated_absorpt_t_min 0.973
_reflns_odcompleteness_completeness 99.87
_reflns_odcompleteness_iscentric 1
_reflns_odcompleteness_theta 26.32
_olex2_refinement_description
;
1. Fixed Uiso
 At 1.2 times of:
  All C(H) groups, All C(H,H) groups
 At 1.5 times of:
  All C(H,H,H) groups, All O(H) groups
2.a Ternary CH refined with riding coordinates:
 C14(H14), C20(H20), C22(H22)
2.b Secondary CH2 refined with riding coordinates:
 C8(H8A,H8B), C18(H18A,H18B), C19(H19A,H19B), C23(H23A,H23B), C24(H24A,H24B)
2.c Aromatic/amide H refined with riding coordinates:
 C2(H2), C3(H3), C5(H5), C6(H6), C10(H10), C13(H13)
2.d Idealised Me refined as rotating group:
 C25(H25A,H25B,H25C), C26(H26A,H26B,H26C), C27(H27A,H27B,H27C)
2.e Idealised tetrahedral OH refined as rotating group:
 O7(H7)
;

loop_
_space_group_symop_operation_xyz
'x, y, z'
'-x, -y, -z'

loop_
_atom_site_label
_atom_site_type_symbol
_atom_site_fract_x
_atom_site_fract_y
_atom_site_fract_z
_atom_site_U_iso_or_equiv
_atom_site_adp_type
_atom_site_occupancy
_atom_site_site_symmetry_order
_atom_site_calc_flag
_atom_site_refinement_flags_posn
C1 C 0.5461(4) 0.8444(2) 0.52499(16) 0.0557(7) Uani 1 1 d .
C2 C 0.3552(4) 0.8728(2) 0.54800(16) 0.0609(7) Uani 1 1 d .
H2 H 0.2985 0.8816 0.6055 0.073 Uiso 1 1 calc R
C3 C 0.2484(4) 0.8879(2) 0.48422(16) 0.0580(7) Uani 1 1 d .
H3 H 0.1182 0.9070 0.4986 0.070 Uiso 1 1 calc R
C4 C 0.3344(3) 0.8749(2) 0.39859(14) 0.0450(6) Uani 1 1 d .
C5 C 0.5273(3) 0.8477(2) 0.37767(15) 0.0510(6) Uani 1 1 d .
H5 H 0.5853 0.8400 0.3203 0.061 Uiso 1 1 calc R
C6 C 0.6345(4) 0.8318(2) 0.44102(16) 0.0577(7) Uani 1 1 d .
H6 H 0.7648 0.8128 0.4271 0.069 Uiso 1 1 calc R
C7 C 0.2111(4) 0.8893(2) 0.33241(16) 0.0516(6) Uani 1 1 d .
C8 C 0.2004(4) 0.88340(19) 0.18425(15) 0.0484(6) Uani 1 1 d .
H8A H 0.0959 0.8425 0.2021 0.058 Uiso 1 1 calc R
H8B H 0.2796 0.8429 0.1341 0.058 Uiso 1 1 calc R
C9 C 0.1270(3) 1.00538(18) 0.16129(13) 0.0396(5) Uani 1 1 d .
C10 C -0.0527(3) 1.04978(18) 0.16242(13) 0.0384(5) Uani 1 1 d .
H10 H -0.1479 1.0076 0.1824 0.046 Uiso 1 1 calc R
C11 C -0.0947(3) 1.17234(18) 0.12962(13) 0.0359(5) Uani 1 1 d .
C12 C 0.0133(3) 1.25110(17) 0.17168(12) 0.0338(5) Uani 1 1 d .
C13 C 0.1937(3) 1.20538(19) 0.16895(14) 0.0425(5) Uani 1 1 d .
H13 H 0.2738 1.2446 0.1922 0.051 Uiso 1 1 calc R
C14 C 0.2621(3) 1.0856(2) 0.12594(15) 0.0457(6) Uani 1 1 d .
H14 H 0.3938 1.0537 0.1282 0.055 Uiso 1 1 calc R
C15 C 0.2243(4) 1.1105(2) 0.03568(16) 0.0512(6) Uani 1 1 d .
C16 C 0.0154(3) 1.16189(19) 0.03904(14) 0.0433(5) Uani 1 1 d .
C17 C -0.0881(3) 1.36918(17) 0.20770(12) 0.0348(5) Uani 1 1 d .
C18 C 0.0549(3) 1.44757(19) 0.21870(16) 0.0480(6) Uani 1 1 d .
H18A H 0.1177 1.4189 0.2657 0.058 Uiso 1 1 calc R
H18B H 0.1494 1.4421 0.1669 0.058 Uiso 1 1 calc R
C19 C -0.0343(4) 1.57552(19) 0.23659(16) 0.0499(6) Uani 1 1 d .
H19A H -0.1225 1.5825 0.2905 0.060 Uiso 1 1 calc R
H19B H 0.0626 1.6207 0.2418 0.060 Uiso 1 1 calc R
C20 C -0.1351(3) 1.62306(18) 0.16540(14) 0.0426(5) Uani 1 1 d .
H20 H -0.0427 1.6170 0.1120 0.051 Uiso 1 1 calc R
C21 C -0.2906(3) 1.55657(18) 0.15208(14) 0.0427(5) Uani 1 1 d .
C22 C -0.2046(3) 1.42365(18) 0.13956(13) 0.0366(5) Uani 1 1 d .
H22 H -0.1131 1.4190 0.0859 0.044 Uiso 1 1 calc R
C23 C -0.3500(4) 1.3506(2) 0.1216(2) 0.0593(7) Uani 1 1 d .
H23A H -0.4691 1.3800 0.1584 0.071 Uiso 1 1 calc R
H23B H -0.3678 1.3631 0.0627 0.071 Uiso 1 1 calc R
C24 C -0.3017(3) 1.2196(2) 0.13474(16) 0.0466(6) Uani 1 1 d .
H24A H -0.3681 1.2014 0.1905 0.056 Uiso 1 1 calc R
H24B H -0.3476 1.1794 0.0918 0.056 Uiso 1 1 calc R
C25 C -0.2043(4) 1.3510(2) 0.29634(15) 0.0544(7) Uani 1 1 d .
H25A H -0.2390 1.4239 0.3277 0.082 Uiso 1 1 calc GR
H25B H -0.1306 1.2953 0.3275 0.082 Uiso 1 1 calc GR
H25C H -0.3157 1.3224 0.2891 0.082 Uiso 1 1 calc GR
C26 C -0.4573(4) 1.5840(2) 0.22631(19) 0.0625(7) Uani 1 1 d .
H26A H -0.5511 1.5385 0.2194 0.094 Uiso 1 1 calc GR
H26B H -0.5102 1.6655 0.2265 0.094 Uiso 1 1 calc GR
H26C H -0.4153 1.5652 0.2797 0.094 Uiso 1 1 calc GR
C27 C -0.3579(5) 1.5990(2) 0.06827(19) 0.0712(9) Uani 1 1 d .
H27A H -0.2575 1.5774 0.0204 0.107 Uiso 1 1 calc GR
H27B H -0.3949 1.6824 0.0710 0.107 Uiso 1 1 calc GR
H27C H -0.4632 1.5637 0.0613 0.107 Uiso 1 1 calc GR
N1 N 0.6604(4) 0.8288(3) 0.59352(17) 0.0809(8) Uani 1 1 d .
O1 O 0.5761(4) 0.8375(3) 0.66747(16) 0.1391(14) Uani 1 1 d .
O2 O 0.8296(4) 0.8130(3) 0.57426(16) 0.1126(10) Uani 1 1 d .
O3 O 0.0426(3) 0.9056(2) 0.34943(13) 0.0913(8) Uani 1 1 d .
O4 O 0.3081(2) 0.88136(13) 0.25303(9) 0.0469(4) Uani 1 1 d .
O5 O 0.3328(3) 1.09719(19) -0.03068(13) 0.0840(7) Uani 1 1 d .
O6 O -0.0454(3) 1.19083(16) -0.02536(10) 0.0657(6) Uani 1 1 d .
O7 O -0.2066(3) 1.74437(13) 0.18415(10) 0.0553(5) Uani 1 1 d .
H7 H -0.1943 1.7813 0.1396 0.083 Uiso 1 1 calc GR

loop_
_atom_site_aniso_label
_atom_site_aniso_U_11
_atom_site_aniso_U_22
_atom_site_aniso_U_33
_atom_site_aniso_U_23
_atom_site_aniso_U_13
_atom_site_aniso_U_12
C1 0.0616(17) 0.0624(16) 0.0520(15) 0.0168(12) -0.0222(12) -0.0242(13)
C2 0.0713(19) 0.0754(19) 0.0373(13) 0.0083(12) -0.0053(12) -0.0218(15)
C3 0.0485(15) 0.0708(17) 0.0521(15) 0.0079(13) -0.0045(11) -0.0085(13)
C4 0.0492(14) 0.0444(13) 0.0434(13) 0.0051(10) -0.0125(10) -0.0098(11)
C5 0.0492(14) 0.0590(15) 0.0439(13) -0.0009(11) -0.0078(10) -0.0076(12)
C6 0.0453(14) 0.0730(18) 0.0567(16) 0.0072(13) -0.0136(11) -0.0116(13)
C7 0.0481(15) 0.0545(15) 0.0528(15) 0.0055(11) -0.0111(11) -0.0091(12)
C8 0.0633(16) 0.0376(12) 0.0473(13) -0.0005(10) -0.0248(11) -0.0014(11)
C9 0.0451(13) 0.0332(11) 0.0420(12) 0.0001(9) -0.0137(9) -0.0051(9)
C10 0.0411(12) 0.0351(11) 0.0409(12) 0.0012(9) -0.0096(9) -0.0098(9)
C11 0.0348(11) 0.0347(11) 0.0398(11) -0.0011(9) -0.0105(8) -0.0066(9)
C12 0.0369(11) 0.0305(10) 0.0359(11) 0.0004(8) -0.0103(8) -0.0074(9)
C13 0.0361(12) 0.0386(12) 0.0564(14) 0.0011(10) -0.0166(10) -0.0079(10)
C14 0.0316(12) 0.0399(12) 0.0628(15) 0.0002(11) -0.0098(10) 0.0028(10)
C15 0.0553(15) 0.0343(12) 0.0551(15) 0.0011(10) 0.0051(12) 0.0015(11)
C16 0.0558(15) 0.0348(12) 0.0404(12) -0.0009(10) -0.0127(10) -0.0070(10)
C17 0.0350(11) 0.0343(11) 0.0365(11) -0.0019(9) -0.0099(8) -0.0061(9)
C18 0.0494(14) 0.0415(13) 0.0591(14) -0.0059(11) -0.0236(11) -0.0094(11)
C19 0.0578(16) 0.0410(13) 0.0570(14) -0.0054(11) -0.0209(11) -0.0136(11)
C20 0.0512(14) 0.0317(11) 0.0413(12) -0.0039(9) -0.0002(10) -0.0050(10)
C21 0.0461(13) 0.0334(11) 0.0475(13) -0.0028(9) -0.0127(10) 0.0009(10)
C22 0.0338(11) 0.0369(11) 0.0395(11) -0.0030(9) -0.0105(8) -0.0027(9)
C23 0.0456(14) 0.0417(13) 0.097(2) -0.0077(13) -0.0376(14) 0.0007(11)
C24 0.0363(12) 0.0440(13) 0.0637(15) -0.0041(11) -0.0178(10) -0.0095(10)
C25 0.0681(17) 0.0517(14) 0.0404(13) 0.0021(11) -0.0047(11) -0.0074(12)
C26 0.0458(15) 0.0455(14) 0.089(2) -0.0071(13) 0.0009(13) -0.0005(12)
C27 0.094(2) 0.0453(15) 0.081(2) 0.0072(14) -0.0487(17) 0.0017(15)
N1 0.089(2) 0.109(2) 0.0632(18) 0.0334(15) -0.0364(15) -0.0470(17)
O1 0.123(2) 0.264(4) 0.0572(15) 0.053(2) -0.0408(15) -0.087(3)
O2 0.0764(17) 0.186(3) 0.0902(17) 0.0296(18) -0.0435(14) -0.0358(18)
O3 0.0491(12) 0.161(2) 0.0658(13) 0.0150(14) -0.0152(9) -0.0179(14)
O4 0.0524(10) 0.0431(9) 0.0446(9) 0.0013(7) -0.0169(7) 0.0016(7)
O5 0.0812(15) 0.0810(15) 0.0640(12) 0.0085(10) 0.0247(10) 0.0180(12)
O6 0.0897(15) 0.0674(12) 0.0427(10) 0.0026(8) -0.0265(9) -0.0062(10)
O7 0.0782(13) 0.0330(8) 0.0512(10) -0.0001(7) -0.0044(9) -0.0070(8)

loop_
_atom_type_symbol
_atom_type_description
_atom_type_scat_dispersion_real
_atom_type_scat_dispersion_imag
_atom_type_scat_source
C C 0.0033 0.0016 'International Tables Vol C Tables 4.2.6.8 and 6.1.1.4'
H H 0.0000 0.0000 'International Tables Vol C Tables 4.2.6.8 and 6.1.1.4'
N N 0.0061 0.0033 'International Tables Vol C Tables 4.2.6.8 and 6.1.1.4'
O O 0.0106 0.0060 'International Tables Vol C Tables 4.2.6.8 and 6.1.1.4'

loop_
_geom_angle_atom_site_label_1
_geom_angle_atom_site_label_2
_geom_angle_atom_site_label_3
_geom_angle
C2 C1 C6 122.4(2)
C2 C1 N1 118.5(2)
C6 C1 N1 119.2(3)
C1 C2 H2 120.7
C1 C2 C3 118.5(2)
C3 C2 H2 120.7
C2 C3 H3 119.9
C2 C3 C4 120.3(2)
C4 C3 H3 119.9
C3 C4 C7 117.8(2)
C5 C4 C3 119.6(2)
C5 C4 C7 122.5(2)
C4 C5 H5 119.8
C6 C5 C4 120.4(2)
C6 C5 H5 119.8
C1 C6 C5 118.8(2)
C1 C6 H6 120.6
C5 C6 H6 120.6
O3 C7 C4 123.5(2)
O3 C7 O4 123.8(2)
O4 C7 C4 112.6(2)
H8A C8 H8B 108.0
C9 C8 H8A 109.3
C9 C8 H8B 109.3
O4 C8 H8A 109.3
O4 C8 H8B 109.3
O4 C8 C9 111.47(18)
C8 C9 C14 120.0(2)
C10 C9 C8 125.3(2)
C10 C9 C14 114.46(18)
C9 C10 H10 121.7
C9 C10 C11 116.58(19)
C11 C10 H10 121.7
C10 C11 C12 109.06(16)
C10 C11 C24 114.28(18)
C16 C11 C10 102.83(16)
C16 C11 C12 100.87(17)
C16 C11 C24 113.54(18)
C24 C11 C12 114.82(17)
C13 C12 C11 113.51(18)
C13 C12 C17 127.38(19)
C17 C12 C11 119.08(17)
C12 C13 H13 121.7
C12 C13 C14 116.7(2)
C14 C13 H13 121.7
C9 C14 C13 109.02(18)
C9 C14 H14 113.8
C9 C14 C15 104.00(19)
C13 C14 H14 113.8
C15 C14 C13 101.29(17)
C15 C14 H14 113.8
C14 C15 C16 109.88(19)
O5 C15 C14 128.6(2)
O5 C15 C16 121.5(2)
C11 C16 C15 112.36(18)
O6 C16 C11 126.4(2)
O6 C16 C15 121.3(2)
C12 C17 C18 110.06(17)
C12 C17 C22 105.99(16)
C12 C17 C25 108.01(17)
C18 C17 C22 108.69(17)
C18 C17 C25 108.86(19)
C25 C17 C22 115.15(18)
C17 C18 H18A 108.9
C17 C18 H18B 108.9
H18A C18 H18B 107.7
C19 C18 C17 113.27(19)
C19 C18 H18A 108.9
C19 C18 H18B 108.9
C18 C19 H19A 109.5
C18 C19 H19B 109.5
H19A C19 H19B 108.1
C20 C19 C18 110.60(19)
C20 C19 H19A 109.5
C20 C19 H19B 109.5
C19 C20 H20 108.0
C19 C20 C21 113.32(18)
C21 C20 H20 108.0
O7 C20 C19 107.55(18)
O7 C20 H20 108.0
O7 C20 C21 111.74(18)
C20 C21 C22 108.53(17)
C20 C21 C27 108.0(2)
C26 C21 C20 109.9(2)
C26 C21 C22 114.25(19)
C26 C21 C27 108.3(2)
C27 C21 C22 107.63(18)
C17 C22 C21 116.25(17)
C17 C22 H22 104.6
C21 C22 H22 104.6
C23 C22 C17 113.30(18)
C23 C22 C21 112.00(17)
C23 C22 H22 104.6
C22 C23 H23A 108.3
C22 C23 H23B 108.3
H23A C23 H23B 107.4
C24 C23 C22 116.13(18)
C24 C23 H23A 108.3
C24 C23 H23B 108.3
C11 C24 C23 115.06(19)
C11 C24 H24A 108.5
C11 C24 H24B 108.5
C23 C24 H24A 108.5
C23 C24 H24B 108.5
H24A C24 H24B 107.5
C17 C25 H25A 109.5
C17 C25 H25B 109.5
C17 C25 H25C 109.5
H25A C25 H25B 109.5
H25A C25 H25C 109.5
H25B C25 H25C 109.5
C21 C26 H26A 109.5
C21 C26 H26B 109.5
C21 C26 H26C 109.5
H26A C26 H26B 109.5
H26A C26 H26C 109.5
H26B C26 H26C 109.5
C21 C27 H27A 109.5
C21 C27 H27B 109.5
C21 C27 H27C 109.5
H27A C27 H27B 109.5
H27A C27 H27C 109.5
H27B C27 H27C 109.5
O1 N1 C1 117.1(3)
O2 N1 C1 119.3(3)
O2 N1 O1 123.5(2)
C7 O4 C8 116.49(19)
C20 O7 H7 109.5

loop_
_geom_bond_atom_site_label_1
_geom_bond_atom_site_label_2
_geom_bond_distance
C1 C2 1.366(4)
C1 C6 1.369(4)
C1 N1 1.477(3)
C2 H2 0.9300
C2 C3 1.376(4)
C3 H3 0.9300
C3 C4 1.388(3)
C4 C5 1.377(3)
C4 C7 1.492(3)
C5 H5 0.9300
C5 C6 1.374(3)
C6 H6 0.9300
C7 O3 1.200(3)
C7 O4 1.325(3)
C8 H8A 0.9700
C8 H8B 0.9700
C8 C9 1.493(3)
C8 O4 1.453(3)
C9 C10 1.328(3)
C9 C14 1.510(3)
C10 H10 0.9300
C10 C11 1.511(3)
C11 C12 1.540(3)
C11 C16 1.511(3)
C11 C24 1.511(3)
C12 C13 1.332(3)
C12 C17 1.510(3)
C13 H13 0.9300
C13 C14 1.522(3)
C14 H14 0.9800
C14 C15 1.519(4)
C15 C16 1.538(3)
C15 O5 1.194(3)
C16 O6 1.206(3)
C17 C18 1.538(3)
C17 C22 1.556(3)
C17 C25 1.540(3)
C18 H18A 0.9700
C18 H18B 0.9700
C18 C19 1.527(3)
C19 H19A 0.9700
C19 H19B 0.9700
C19 C20 1.505(3)
C20 H20 0.9800
C20 C21 1.531(3)
C20 O7 1.433(2)
C21 C22 1.567(3)
C21 C26 1.530(3)
C21 C27 1.543(3)
C22 H22 0.9800
C22 C23 1.540(3)
C23 H23A 0.9700
C23 H23B 0.9700
C23 C24 1.524(3)
C24 H24A 0.9700
C24 H24B 0.9700
C25 H25A 0.9600
C25 H25B 0.9600
C25 H25C 0.9600
C26 H26A 0.9600
C26 H26B 0.9600
C26 H26C 0.9600
C27 H27A 0.9600
C27 H27B 0.9600
C27 H27C 0.9600
N1 O1 1.220(3)
N1 O2 1.207(3)
O7 H7 0.8200

loop_
_geom_torsion_atom_site_label_1
_geom_torsion_atom_site_label_2
_geom_torsion_atom_site_label_3
_geom_torsion_atom_site_label_4
_geom_torsion
C1 C2 C3 C4 -0.2(4)
C2 C1 C6 C5 -0.3(4)
C2 C1 N1 O1 3.0(4)
C2 C1 N1 O2 -174.1(3)
C2 C3 C4 C5 -0.6(4)
C2 C3 C4 C7 178.4(2)
C3 C4 C5 C6 1.0(4)
C3 C4 C7 O3 -3.9(4)
C3 C4 C7 O4 176.5(2)
C4 C5 C6 C1 -0.5(4)
C4 C7 O4 C8 174.42(18)
C5 C4 C7 O3 175.1(3)
C5 C4 C7 O4 -4.5(3)
C6 C1 C2 C3 0.6(4)
C6 C1 N1 O1 -177.9(3)
C6 C1 N1 O2 5.0(4)
C7 C4 C5 C6 -178.0(2)
C8 C9 C10 C11 -175.02(19)
C8 C9 C14 C13 -136.5(2)
C8 C9 C14 C15 116.1(2)
C9 C8 O4 C7 85.0(3)
C9 C10 C11 C12 -48.3(2)
C9 C10 C11 C16 58.1(2)
C9 C10 C11 C24 -178.36(19)
C9 C14 C15 C16 56.5(2)
C9 C14 C15 O5 -125.2(3)
C10 C9 C14 C13 48.8(3)
C10 C9 C14 C15 -58.6(2)
C10 C11 C12 C13 48.0(2)
C10 C11 C12 C17 -134.07(18)
C10 C11 C16 C15 -54.4(2)
C10 C11 C16 O6 126.7(2)
C10 C11 C24 C23 166.7(2)
C11 C12 C13 C14 -0.1(3)
C11 C12 C17 C18 -161.36(18)
C11 C12 C17 C22 -44.0(2)
C11 C12 C17 C25 79.9(2)
C12 C11 C16 C15 58.2(2)
C12 C11 C16 O6 -120.7(2)
C12 C11 C24 C23 39.6(3)
C12 C13 C14 C9 -48.7(3)
C12 C13 C14 C15 60.6(2)
C12 C17 C18 C19 167.80(18)
C12 C17 C22 C21 -167.79(17)
C12 C17 C22 C23 60.4(2)
C13 C12 C17 C18 16.3(3)
C13 C12 C17 C22 133.6(2)
C13 C12 C17 C25 -102.4(2)
C13 C14 C15 C16 -56.6(2)
C13 C14 C15 O5 121.7(3)
C14 C9 C10 C11 -0.6(3)
C14 C15 C16 C11 -0.7(3)
C14 C15 C16 O6 178.2(2)
C16 C11 C12 C13 -59.8(2)
C16 C11 C12 C17 118.14(18)
C16 C11 C24 C23 -75.8(3)
C17 C12 C13 C14 -177.86(19)
C17 C18 C19 C20 -58.1(3)
C17 C22 C23 C24 -28.5(3)
C18 C17 C22 C21 -49.5(2)
C18 C17 C22 C23 178.64(19)
C18 C19 C20 C21 58.9(3)
C18 C19 C20 O7 -177.08(18)
C19 C20 C21 C22 -53.7(2)
C19 C20 C21 C26 71.9(2)
C19 C20 C21 C27 -170.1(2)
C20 C21 C22 C17 50.1(2)
C20 C21 C22 C23 -177.41(19)
C21 C22 C23 C24 -162.4(2)
C22 C17 C18 C19 52.1(2)
C22 C23 C24 C11 -22.7(3)
C24 C11 C12 C13 177.70(18)
C24 C11 C12 C17 -4.3(3)
C24 C11 C16 C15 -178.46(19)
C24 C11 C16 O6 2.7(3)
C25 C17 C18 C19 -74.0(2)
C25 C17 C22 C21 72.9(2)
C25 C17 C22 C23 -59.0(3)
C26 C21 C22 C17 -72.9(3)
C26 C21 C22 C23 59.6(3)
C27 C21 C22 C17 166.8(2)
C27 C21 C22 C23 -60.7(3)
N1 C1 C2 C3 179.7(2)
N1 C1 C6 C5 -179.3(2)
O3 C7 O4 C8 -5.1(4)
O4 C8 C9 C10 -123.0(2)
O4 C8 C9 C14 62.9(3)
O5 C15 C16 C11 -179.2(2)
O5 C15 C16 O6 -0.3(4)
O7 C20 C21 C22 -175.36(16)
O7 C20 C21 C26 -49.8(2)
O7 C20 C21 C27 68.2(2)
